data_1556328
loop_
_publ_author_name
'Peral, Daniel'
'G\'omez-Villarraga, Fernando'
'Sala, Xavier'
'Pons, Josefina'
'Carles Bay\'on, J.'
'Ros, Josep'
'Guerrero, Miguel'
'Vendier, Laure'
'Lecante, Pierre'
'Garc\'ia-Ant\'on, Jordi'
'Philippot, Karine'

_publ_section_title
;
 Palladium catalytic systems with hybrid pyrazole ligands in C--C coupling
 reactions. Nanoparticles versus molecular complexes
;
_journal_issue 2
_journal_name_full 'Catal. Sci. Technol.'
_journal_page_first 475
_journal_paper_doi 10.1039/C2CY20517C
_journal_volume 3
_journal_year 2013
_chemical_compound_source 'synthesis as described'
_chemical_formula_moiety 'C23 H45 Cl2 N3 Pd1'
_chemical_formula_sum 'C23 H45 Cl2 N3 Pd'
_chemical_formula_weight 540.92
_space_group_IT_number 14
_space_group_name_Hall '-P 2ybc'
_space_group_name_H-M_alt 'P 1 21/c 1'
_symmetry_cell_setting monoclinic
_symmetry_Int_Tables_number 14
_symmetry_space_group_name_Hall '-P 2ybc'
_symmetry_space_group_name_H-M 'P 1 21/c 1'
_atom_sites_solution_hydrogens geom
_atom_sites_solution_primary direct
_atom_sites_solution_secondary difmap
_cell_angle_alpha 90
_cell_angle_beta 102.061(3)
_cell_angle_gamma 90
_cell_formula_units_Z 4
_cell_length_a 15.7877(10)
_cell_length_b 21.0937(13)
_cell_length_c 8.1090(5)
_cell_measurement_reflns_used 9582
_cell_measurement_temperature 180(2)
_cell_measurement_theta_max 34.92
_cell_measurement_theta_min 2.34
_cell_measurement_wavelength 0.71073
_cell_volume 2640.9(3)
_computing_cell_refinement 'Bruker SMART'
_computing_data_collection 'Bruker SMART'
_computing_data_reduction 'Bruker SAINT'
_computing_molecular_graphics 'Ortep-3 for Windows (Farrugia, 1997)'
_computing_publication_material 'WinGX publication routines (Farrugia, 1999)'
_computing_structure_refinement 'SHELXL-97 (Sheldrick, 2008)'
_computing_structure_solution 'Bruker SHELXTL'
_diffrn_ambient_temperature 180(2)
_diffrn_measured_fraction_theta_full 0.998
_diffrn_measured_fraction_theta_max 0.998
_diffrn_measurement_device_type 'Bruker Kappa APEX II'
_diffrn_measurement_method \w-\f
_diffrn_radiation_monochromator graphite
_diffrn_radiation_source 'fine-focus sealed tube'
_diffrn_radiation_type MoK\a
_diffrn_radiation_wavelength 0.71073
_diffrn_reflns_av_R_equivalents 0.035
_diffrn_reflns_av_unetI/netI 0.0292
_diffrn_reflns_limit_h_max 26
_diffrn_reflns_limit_h_min -25
_diffrn_reflns_limit_k_max 35
_diffrn_reflns_limit_k_min -34
_diffrn_reflns_limit_l_max 13
_diffrn_reflns_limit_l_min -13
_diffrn_reflns_number 124677
_diffrn_reflns_theta_full 36.96
_diffrn_reflns_theta_max 36.96
_diffrn_reflns_theta_min 1.93
_diffrn_standards_decay_% 0
_diffrn_standards_interval_count 0
_diffrn_standards_interval_time 0
_diffrn_standards_number 0
_exptl_absorpt_coefficient_mu 0.919
_exptl_absorpt_correction_T_max 0.991
_exptl_absorpt_correction_T_min 0.912
_exptl_absorpt_correction_type multi-scan
_exptl_absorpt_process_details
;
[c.f. r.h. blessing, acta cryst. (1995), a51, 33-38]
;
_exptl_crystal_colour yellow
_exptl_crystal_density_diffrn 1.36
_exptl_crystal_density_method 'not measured'
_exptl_crystal_description plate
_exptl_crystal_F_000 1136
_exptl_crystal_size_max 0.22
_exptl_crystal_size_mid 0.12
_exptl_crystal_size_min 0.03
_refine_diff_density_max 0.781
_refine_diff_density_min -0.612
_refine_diff_density_rms 0.086
_refine_ls_extinction_method none
_refine_ls_goodness_of_fit_ref 1.074
_refine_ls_hydrogen_treatment constr
_refine_ls_matrix_type full
_refine_ls_number_parameters 266
_refine_ls_number_reflns 13366
_refine_ls_number_restraints 0
_refine_ls_restrained_S_all 1.074
_refine_ls_R_factor_all 0.0553
_refine_ls_R_factor_gt 0.0311
_refine_ls_shift/su_max 0.009
_refine_ls_shift/su_mean 0
_refine_ls_structure_factor_coef Fsqd
_refine_ls_weighting_details 'calc w=1/[\s^2^(Fo^2^)+(0.0224P)^2^+1.4003P] where P=(Fo^2^+2Fc^2^)/3'
_refine_ls_weighting_scheme calc
_refine_ls_wR_factor_gt 0.0593
_refine_ls_wR_factor_ref 0.0682
_reflns_number_gt 10115
_reflns_number_total 13366
_reflns_threshold_expression >2\s(I)
_cod_data_source_file c2cy20517c.txt
_cod_data_source_block miguel140411
_cod_database_code 1556328

loop_
_symmetry_equiv_pos_as_xyz
'x, y, z'
'-x, y+1/2, -z+1/2'
'-x, -y, -z'
'x, -y-1/2, z-1/2'

loop_
_atom_site_label
_atom_site_type_symbol
_atom_site_fract_x
_atom_site_fract_y
_atom_site_fract_z
_atom_site_U_iso_or_equiv
_atom_site_adp_type
_atom_site_occupancy
_atom_site_symmetry_multiplicity
_atom_site_calc_flag
_atom_site_refinement_flags
C1 C 0.17805(11) 0.49441(8) 0.0224(2) 0.0356(3) Uani 1 1 d .
H1A H 0.19 0.45 0.0541 0.053 Uiso 1 1 calc R
H1B H 0.1178 0.4986 -0.0387 0.053 Uiso 1 1 calc R
H1C H 0.1873 0.5207 0.1243 0.053 Uiso 1 1 calc R
C2 C 0.23728(9) 0.51565(6) -0.08752(17) 0.0247(2) Uani 1 1 d .
C3 C 0.22343(10) 0.56423(7) -0.20662(19) 0.0279(3) Uani 1 1 d .
H3 H 0.1755 0.5925 -0.2289 0.033 Uiso 1 1 calc R
C4 C 0.29266(9) 0.56341(6) -0.28594(16) 0.0239(2) Uani 1 1 d .
C5 C 0.31078(11) 0.60256(7) -0.42688(18) 0.0309(3) Uani 1 1 d .
H5A H 0.3689 0.6209 -0.3945 0.046 Uiso 1 1 calc R
H5B H 0.2679 0.6367 -0.4521 0.046 Uiso 1 1 calc R
H5C H 0.3075 0.5759 -0.5271 0.046 Uiso 1 1 calc R
C6 C 0.41906(9) 0.48832(6) -0.26734(16) 0.0215(2) Uani 1 1 d .
H6A H 0.4723 0.4952 -0.1801 0.026 Uiso 1 1 calc R
H6B H 0.427 0.5087 -0.373 0.026 Uiso 1 1 calc R
C7 C 0.40401(9) 0.41768(6) -0.29639(15) 0.0219(2) Uani 1 1 d .
H7A H 0.3421 0.4104 -0.3471 0.026 Uiso 1 1 calc R
H7B H 0.4384 0.4027 -0.3778 0.026 Uiso 1 1 calc R
C8 C 0.52577(8) 0.37320(6) -0.09447(16) 0.0218(2) Uani 1 1 d .
H8A H 0.5427 0.3572 0.0226 0.026 Uiso 1 1 calc R
H8B H 0.5514 0.4159 -0.0967 0.026 Uiso 1 1 calc R
C9 C 0.56588(9) 0.32974(7) -0.20825(19) 0.0279(3) Uani 1 1 d .
H9A H 0.5422 0.2864 -0.2059 0.033 Uiso 1 1 calc R
H9B H 0.551 0.3454 -0.3259 0.033 Uiso 1 1 calc R
C10 C 0.66388(9) 0.32811(7) -0.14834(18) 0.0256(2) Uani 1 1 d .
H10A H 0.6783 0.3207 -0.0251 0.031 Uiso 1 1 calc R
H10B H 0.6883 0.3697 -0.1707 0.031 Uiso 1 1 calc R
C11 C 0.70496(10) 0.27616(7) -0.23664(19) 0.0279(3) Uani 1 1 d .
H11A H 0.675 0.2356 -0.2254 0.034 Uiso 1 1 calc R
H11B H 0.6952 0.2864 -0.3583 0.034 Uiso 1 1 calc R
C12 C 0.80182(11) 0.26683(7) -0.1696(2) 0.0332(3) Uani 1 1 d .
H12A H 0.8116 0.2559 -0.0484 0.04 Uiso 1 1 calc R
H12B H 0.8216 0.2305 -0.229 0.04 Uiso 1 1 calc R
C13 C 0.85641(10) 0.32420(8) -0.1903(2) 0.0359(3) Uani 1 1 d .
H13A H 0.8409 0.3385 -0.3092 0.043 Uiso 1 1 calc R
H13B H 0.8418 0.359 -0.1191 0.043 Uiso 1 1 calc R
C14 C 0.95276(12) 0.31279(11) -0.1445(3) 0.0514(5) Uani 1 1 d .
H14A H 0.9678 0.2785 -0.2167 0.062 Uiso 1 1 calc R
H14B H 0.9685 0.2982 -0.026 0.062 Uiso 1 1 calc R
C15 C 1.00560(14) 0.37102(11) -0.1643(3) 0.0577(6) Uani 1 1 d .
H15A H 0.9917 0.3851 -0.2821 0.087 Uiso 1 1 calc R
H15B H 1.0674 0.3608 -0.1321 0.087 Uiso 1 1 calc R
H15C H 0.9919 0.405 -0.0915 0.087 Uiso 1 1 calc R
C16 C 0.38853(9) 0.31525(6) -0.16346(17) 0.0222(2) Uani 1 1 d .
H16A H 0.4194 0.2872 -0.0726 0.027 Uiso 1 1 calc R
H16B H 0.3982 0.2982 -0.2718 0.027 Uiso 1 1 calc R
C17 C 0.29218(9) 0.31207(6) -0.16502(18) 0.0249(2) Uani 1 1 d .
H17A H 0.2593 0.3367 -0.2614 0.03 Uiso 1 1 calc R
H17B H 0.2805 0.3304 -0.0596 0.03 Uiso 1 1 calc R
C18 C 0.26416(10) 0.24290(7) -0.18042(19) 0.0279(3) Uani 1 1 d .
H18A H 0.2732 0.2265 -0.2898 0.033 Uiso 1 1 calc R
H18B H 0.3025 0.2185 -0.0903 0.033 Uiso 1 1 calc R
C19 C 0.17120(10) 0.23017(7) -0.1692(2) 0.0311(3) Uani 1 1 d .
H19A H 0.1318 0.2533 -0.2604 0.037 Uiso 1 1 calc R
H19B H 0.1611 0.2458 -0.0599 0.037 Uiso 1 1 calc R
C20 C 0.15152(11) 0.15917(8) -0.1851(2) 0.0380(4) Uani 1 1 d .
H20A H 0.1527 0.1457 -0.3015 0.046 Uiso 1 1 calc R
H20B H 0.1982 0.136 -0.1079 0.046 Uiso 1 1 calc R
C21 C 0.06553(12) 0.13991(9) -0.1463(3) 0.0425(4) Uani 1 1 d .
H21A H 0.0185 0.1628 -0.2232 0.051 Uiso 1 1 calc R
H21B H 0.0642 0.1528 -0.0295 0.051 Uiso 1 1 calc R
C22 C 0.04880(13) 0.06900(9) -0.1646(3) 0.0471(4) Uani 1 1 d .
H22A H -0.01 0.0602 -0.1456 0.056 Uiso 1 1 calc R
H22B H 0.0498 0.0564 -0.2818 0.056 Uiso 1 1 calc R
C23 C 0.11313(15) 0.02837(10) -0.0452(3) 0.0545(5) Uani 1 1 d .
H23A H 0.1706 0.0328 -0.0719 0.082 Uiso 1 1 calc R
H23B H 0.0949 -0.0161 -0.0575 0.082 Uiso 1 1 calc R
H23C H 0.1155 0.0421 0.0711 0.082 Uiso 1 1 calc R
N1 N 0.31263(7) 0.48714(5) -0.09183(13) 0.02058(19) Uani 1 1 d .
N2 N 0.34571(7) 0.51670(5) -0.21319(13) 0.02089(19) Uani 1 1 d .
N3 N 0.42809(7) 0.37977(5) -0.13817(13) 0.01877(18) Uani 1 1 d .
Cl1 Cl 0.35822(3) 0.479903(18) 0.29196(4) 0.03184(7) Uani 1 1 d .
Cl2 Cl 0.45880(2) 0.350955(17) 0.25456(4) 0.02861(7) Uani 1 1 d .
Pd1 Pd 0.387293(6) 0.424506(4) 0.066691(11) 0.01810(2) Uani 1 1 d .

loop_
_atom_site_aniso_label
_atom_site_aniso_U_11
_atom_site_aniso_U_22
_atom_site_aniso_U_33
_atom_site_aniso_U_23
_atom_site_aniso_U_13
_atom_site_aniso_U_12
C1 0.0295(7) 0.0393(8) 0.0410(8) 0.0043(7) 0.0144(6) 0.0011(6)
C2 0.0247(6) 0.0247(6) 0.0247(6) -0.0017(5) 0.0051(5) -0.0004(5)
C3 0.0288(7) 0.0238(6) 0.0295(6) 0.0007(5) 0.0027(5) 0.0043(5)
C4 0.0318(7) 0.0179(5) 0.0200(5) 0.0002(4) 0.0011(5) 0.0006(5)
C5 0.0439(9) 0.0226(6) 0.0254(6) 0.0056(5) 0.0055(6) 0.0037(6)
C6 0.0266(6) 0.0201(5) 0.0189(5) 0.0016(4) 0.0070(4) -0.0005(4)
C7 0.0289(6) 0.0211(5) 0.0156(4) -0.0009(4) 0.0046(4) 0.0004(5)
C8 0.0223(6) 0.0222(5) 0.0216(5) -0.0021(4) 0.0060(4) -0.0012(4)
C9 0.0262(6) 0.0289(6) 0.0301(6) -0.0070(5) 0.0095(5) 0.0001(5)
C10 0.0277(7) 0.0244(6) 0.0265(6) 0.0002(5) 0.0094(5) 0.0015(5)
C11 0.0323(7) 0.0229(6) 0.0312(6) 0.0018(5) 0.0126(5) 0.0023(5)
C12 0.0353(8) 0.0304(7) 0.0363(7) 0.0061(6) 0.0127(6) 0.0098(6)
C13 0.0304(8) 0.0337(8) 0.0435(9) 0.0005(7) 0.0074(6) 0.0057(6)
C14 0.0322(9) 0.0568(12) 0.0619(13) 0.0023(10) 0.0022(8) 0.0058(8)
C15 0.0367(10) 0.0611(13) 0.0750(15) -0.0128(12) 0.0109(10) -0.0064(9)
C16 0.0257(6) 0.0167(5) 0.0242(5) -0.0029(4) 0.0051(5) -0.0029(4)
C17 0.0262(6) 0.0217(5) 0.0275(6) -0.0029(5) 0.0072(5) -0.0031(5)
C18 0.0280(7) 0.0241(6) 0.0323(7) -0.0041(5) 0.0080(5) -0.0057(5)
C19 0.0307(7) 0.0325(7) 0.0318(7) -0.0035(6) 0.0107(6) -0.0067(6)
C20 0.0332(8) 0.0332(8) 0.0498(10) -0.0054(7) 0.0134(7) -0.0085(6)
C21 0.0360(9) 0.0428(9) 0.0516(10) 0.0065(8) 0.0159(8) -0.0055(7)
C22 0.0438(10) 0.0455(10) 0.0526(11) 0.0075(8) 0.0118(8) -0.0142(8)
C23 0.0593(13) 0.0440(10) 0.0607(13) 0.0148(9) 0.0140(10) -0.0081(9)
N1 0.0236(5) 0.0200(4) 0.0186(4) 0.0001(4) 0.0054(4) 0.0003(4)
N2 0.0271(5) 0.0189(4) 0.0170(4) 0.0014(3) 0.0054(4) 0.0001(4)
N3 0.0219(5) 0.0174(4) 0.0175(4) -0.0006(3) 0.0051(4) -0.0004(4)
Cl1 0.0416(2) 0.03680(17) 0.01867(13) -0.00581(12) 0.00974(13) 0.00417(15)
Cl2 0.03344(17) 0.02921(15) 0.02291(13) 0.00779(12) 0.00528(12) 0.00314(13)
Pd1 0.02329(4) 0.01718(4) 0.01428(4) -0.00025(3) 0.00498(3) -0.00152(3)

loop_
_atom_type_symbol
_atom_type_description
_atom_type_scat_dispersion_real
_atom_type_scat_dispersion_imag
_atom_type_scat_source
C C 0.0033 0.0016 'International Tables Vol C Tables 4.2.6.8 and 6.1.1.4'
H H 0 0 'International Tables Vol C Tables 4.2.6.8 and 6.1.1.4'
N N 0.0061 0.0033 'International Tables Vol C Tables 4.2.6.8 and 6.1.1.4'
Cl Cl 0.1484 0.1585 'International Tables Vol C Tables 4.2.6.8 and 6.1.1.4'
Pd Pd -0.9988 1.0072 'International Tables Vol C Tables 4.2.6.8 and 6.1.1.4'

loop_
_geom_angle_atom_site_label_1
_geom_angle_atom_site_label_2
_geom_angle_atom_site_label_3
_geom_angle
C2 C1 H1A 109.5
C2 C1 H1B 109.5
H1A C1 H1B 109.5
C2 C1 H1C 109.5
H1A C1 H1C 109.5
H1B C1 H1C 109.5
N1 C2 C3 108.88(12)
N1 C2 C1 123.54(13)
C3 C2 C1 127.50(14)
C4 C3 C2 106.80(12)
C4 C3 H3 126.6
C2 C3 H3 126.6
N2 C4 C3 106.61(12)
N2 C4 C5 122.79(13)
C3 C4 C5 130.59(13)
C4 C5 H5A 109.5
C4 C5 H5B 109.5
H5A C5 H5B 109.5
C4 C5 H5C 109.5
H5A C5 H5C 109.5
H5B C5 H5C 109.5
N2 C6 C7 110.05(11)
N2 C6 H6A 109.7
C7 C6 H6A 109.7
N2 C6 H6B 109.7
C7 C6 H6B 109.7
H6A C6 H6B 108.2
N3 C7 C6 112.87(10)
N3 C7 H7A 109
C6 C7 H7A 109
N3 C7 H7B 109
C6 C7 H7B 109
H7A C7 H7B 107.8
N3 C8 C9 116.33(10)
N3 C8 H8A 108.2
C9 C8 H8A 108.2
N3 C8 H8B 108.2
C9 C8 H8B 108.2
H8A C8 H8B 107.4
C10 C9 C8 110.03(11)
C10 C9 H9A 109.7
C8 C9 H9A 109.7
C10 C9 H9B 109.7
C8 C9 H9B 109.7
H9A C9 H9B 108.2
C9 C10 C11 111.71(12)
C9 C10 H10A 109.3
C11 C10 H10A 109.3
C9 C10 H10B 109.3
C11 C10 H10B 109.3
H10A C10 H10B 107.9
C12 C11 C10 114.74(13)
C12 C11 H11A 108.6
C10 C11 H11A 108.6
C12 C11 H11B 108.6
C10 C11 H11B 108.6
H11A C11 H11B 107.6
C13 C12 C11 114.12(12)
C13 C12 H12A 108.7
C11 C12 H12A 108.7
C13 C12 H12B 108.7
C11 C12 H12B 108.7
H12A C12 H12B 107.6
C14 C13 C12 114.39(15)
C14 C13 H13A 108.7
C12 C13 H13A 108.7
C14 C13 H13B 108.7
C12 C13 H13B 108.7
H13A C13 H13B 107.6
C13 C14 C15 113.24(17)
C13 C14 H14A 108.9
C15 C14 H14A 108.9
C13 C14 H14B 108.9
C15 C14 H14B 108.9
H14A C14 H14B 107.7
C14 C15 H15A 109.5
C14 C15 H15B 109.5
H15A C15 H15B 109.5
C14 C15 H15C 109.5
H15A C15 H15C 109.5
H15B C15 H15C 109.5
N3 C16 C17 115.49(10)
N3 C16 H16A 108.4
C17 C16 H16A 108.4
N3 C16 H16B 108.4
C17 C16 H16B 108.4
H16A C16 H16B 107.5
C16 C17 C18 108.43(11)
C16 C17 H17A 110
C18 C17 H17A 110
C16 C17 H17B 110
C18 C17 H17B 110
H17A C17 H17B 108.4
C19 C18 C17 115.73(12)
C19 C18 H18A 108.3
C17 C18 H18A 108.3
C19 C18 H18B 108.3
C17 C18 H18B 108.3
H18A C18 H18B 107.4
C18 C19 C20 110.57(13)
C18 C19 H19A 109.5
C20 C19 H19A 109.5
C18 C19 H19B 109.5
C20 C19 H19B 109.5
H19A C19 H19B 108.1
C21 C20 C19 114.91(15)
C21 C20 H20A 108.5
C19 C20 H20A 108.5
C21 C20 H20B 108.5
C19 C20 H20B 108.5
H20A C20 H20B 107.5
C20 C21 C22 112.91(16)
C20 C21 H21A 109
C22 C21 H21A 109
C20 C21 H21B 109
C22 C21 H21B 109
H21A C21 H21B 107.8
C23 C22 C21 114.51(17)
C23 C22 H22A 108.6
C21 C22 H22A 108.6
C23 C22 H22B 108.6
C21 C22 H22B 108.6
H22A C22 H22B 107.6
C22 C23 H23A 109.5
C22 C23 H23B 109.5
H23A C23 H23B 109.5
C22 C23 H23C 109.5
H23A C23 H23C 109.5
H23B C23 H23C 109.5
C2 N1 N2 106.90(10)
C2 N1 Pd1 132.38(9)
N2 N1 Pd1 119.69(8)
C4 N2 N1 110.80(11)
C4 N2 C6 129.20(11)
N1 N2 C6 118.81(10)
C7 N3 C16 110.25(10)
C7 N3 C8 108.32(10)
C16 N3 C8 108.95(10)
C7 N3 Pd1 111.72(7)
C16 N3 Pd1 109.01(7)
C8 N3 Pd1 108.54(7)
N1 Pd1 N3 91.41(4)
N1 Pd1 Cl1 89.22(3)
N3 Pd1 Cl1 173.10(3)
N1 Pd1 Cl2 174.12(3)
N3 Pd1 Cl2 91.79(3)
Cl1 Pd1 Cl2 88.186(14)

loop_
_geom_bond_atom_site_label_1
_geom_bond_atom_site_label_2
_geom_bond_distance
C1 C2 1.490(2)
C1 H1A 0.98
C1 H1B 0.98
C1 H1C 0.98
C2 N1 1.3400(18)
C2 C3 1.3936(19)
C3 C4 1.379(2)
C3 H3 0.95
C4 N2 1.3467(17)
C4 C5 1.4856(19)
C5 H5A 0.98
C5 H5B 0.98
C5 H5C 0.98
C6 N2 1.4506(17)
C6 C7 1.5196(17)
C6 H6A 0.99
C6 H6B 0.99
C7 N3 1.4920(16)
C7 H7A 0.99
C7 H7B 0.99
C8 N3 1.5149(17)
C8 C9 1.5286(18)
C8 H8A 0.99
C8 H8B 0.99
C9 C10 1.522(2)
C9 H9A 0.99
C9 H9B 0.99
C10 C11 1.5259(19)
C10 H10A 0.99
C10 H10B 0.99
C11 C12 1.525(2)
C11 H11A 0.99
C11 H11B 0.99
C12 C13 1.515(2)
C12 H12A 0.99
C12 H12B 0.99
C13 C14 1.508(2)
C13 H13A 0.99
C13 H13B 0.99
C14 C15 1.512(3)
C14 H14A 0.99
C14 H14B 0.99
C15 H15A 0.98
C15 H15B 0.98
C15 H15C 0.98
C16 N3 1.4937(16)
C16 C17 1.5199(19)
C16 H16A 0.99
C16 H16B 0.99
C17 C18 1.5221(19)
C17 H17A 0.99
C17 H17B 0.99
C18 C19 1.513(2)
C18 H18A 0.99
C18 H18B 0.99
C19 C20 1.529(2)
C19 H19A 0.99
C19 H19B 0.99
C20 C21 1.512(2)
C20 H20A 0.99
C20 H20B 0.99
C21 C22 1.521(3)
C21 H21A 0.99
C21 H21B 0.99
C22 C23 1.514(3)
C22 H22A 0.99
C22 H22B 0.99
C23 H23A 0.98
C23 H23B 0.98
C23 H23C 0.98
N1 N2 1.3582(15)
N1 Pd1 2.0382(11)
N3 Pd1 2.1241(10)
Cl1 Pd1 2.2942(3)
Cl2 Pd1 2.2987(3)
